data_4135288
loop_
_publ_author_name
'Ni, Hangcheng'
'Lu, Zhenpin'
'Xie, Zuowei'

_publ_section_title
;
 Transition-Metal-Free Cross-Coupling Reaction of Iodocarboranes with
 Terminal Alkynes Enabled by UV Light: Synthesis of
 1-Alkynyl-<i>o</i>-Carboranes and Carborane-Fused Cyclics.
;
_journal_issue 43
_journal_name_full 'Journal of the American Chemical Society'
_journal_page_first 18661
_journal_page_last 18667
_journal_paper_doi 10.1021/jacs.0c08652
_journal_volume 142
_journal_year 2020
_chemical_formula_moiety 'C20 H37 B10 N O'
_chemical_formula_sum 'C20 H37 B10 N O'
_chemical_formula_weight 415.60
_space_group_crystal_system monoclinic
_space_group_IT_number 15
_space_group_name_Hall '-C 2yc'
_space_group_name_H-M_alt 'C 1 2/c 1'
_atom_sites_solution_hydrogens geom
_atom_sites_solution_primary direct
_audit_creation_date 2017-12-02
_audit_creation_method
;
Olex2 1.2
(compiled 2017.08.10 svn.r3458 for OlexSys, GUI svn.r5381)
;
_cell_angle_alpha 90
_cell_angle_beta 118.6001(15)
_cell_angle_gamma 90
_cell_formula_units_Z 8
_cell_length_a 26.7508(14)
_cell_length_b 8.5536(4)
_cell_length_c 25.4822(12)
_cell_measurement_reflns_used 9982
_cell_measurement_temperature 296(2)
_cell_measurement_theta_max 25.70
_cell_measurement_theta_min 2.534
_cell_volume 5119.3(4)
_computing_cell_refinement 'SAINT v8.34A (Bruker, 2013)'
_computing_data_reduction 'SAINT v8.34A (Bruker, 2013)'
_computing_molecular_graphics 'Olex2 (Dolomanov et al., 2009)'
_computing_publication_material 'Olex2 (Dolomanov et al., 2009)'
_computing_structure_refinement 'ShelXL (Sheldrick, 2015)'
_computing_structure_solution 'ShelXS (Sheldrick, 2008)'
_diffrn_ambient_temperature 296.15
_diffrn_measured_fraction_theta_full 0.998
_diffrn_measured_fraction_theta_max 0.999
_diffrn_measurement_device_type 'Bruker APEX-II CCD'
_diffrn_measurement_method '\f and \w scans'
_diffrn_radiation_type MoK\a
_diffrn_radiation_wavelength 0.71073
_diffrn_reflns_av_R_equivalents 0.0835
_diffrn_reflns_av_unetI/netI 0.0444
_diffrn_reflns_Laue_measured_fraction_full 0.998
_diffrn_reflns_Laue_measured_fraction_max 0.999
_diffrn_reflns_limit_h_max 31
_diffrn_reflns_limit_h_min -32
_diffrn_reflns_limit_k_max 10
_diffrn_reflns_limit_k_min -10
_diffrn_reflns_limit_l_max 30
_diffrn_reflns_limit_l_min -29
_diffrn_reflns_number 51749
_diffrn_reflns_point_group_measured_fraction_full 0.998
_diffrn_reflns_point_group_measured_fraction_max 0.999
_diffrn_reflns_theta_full 25.242
_diffrn_reflns_theta_max 25.249
_diffrn_reflns_theta_min 2.534
_diffrn_standards_number 0
_exptl_absorpt_coefficient_mu 0.058
_exptl_absorpt_correction_T_max 0.7456
_exptl_absorpt_correction_T_min 0.6143
_exptl_absorpt_correction_type multi-scan
_exptl_absorpt_process_details
'SADABS-2014/4 (Bruker,2014/4) was used for absorption correction. wR2(int) was 0.1332 before and 0.0646 after correction. The Ratio of minimum to maximum transmission is 0.8239. The \l/2 correction factor is 0.00150.'
_exptl_crystal_colour 'clear colourless'
_exptl_crystal_colour_lustre clear
_exptl_crystal_colour_primary colourless
_exptl_crystal_density_diffrn 1.078
_exptl_crystal_description block
_exptl_crystal_F_000 1776
_exptl_crystal_size_max 0.4
_exptl_crystal_size_mid 0.3
_exptl_crystal_size_min 0.2
_refine_diff_density_max 0.265
_refine_diff_density_min -0.214
_refine_diff_density_rms 0.041
_refine_ls_extinction_method none
_refine_ls_goodness_of_fit_ref 1.036
_refine_ls_hydrogen_treatment constr
_refine_ls_matrix_type full
_refine_ls_number_parameters 289
_refine_ls_number_reflns 4628
_refine_ls_number_restraints 0
_refine_ls_restrained_S_all 1.036
_refine_ls_R_factor_all 0.1008
_refine_ls_R_factor_gt 0.0601
_refine_ls_shift/su_max 0.000
_refine_ls_shift/su_mean 0.000
_refine_ls_structure_factor_coef Fsqd
_refine_ls_weighting_details
;
 w=1/[\s^2^(Fo^2^)+(0.0640P)^2^+5.1476P]
 where P=(Fo^2^+2Fc^2^)/3
;
_refine_ls_weighting_scheme calc
_refine_ls_wR_factor_gt 0.1360
_refine_ls_wR_factor_ref 0.1570
_reflns_Friedel_coverage 0.000
_reflns_number_gt 3093
_reflns_number_total 4628
_reflns_threshold_expression 'I > 2\s(I)'
_cod_data_source_file 13Aa.cif
_cod_data_source_block 13Aa
_cod_depositor_comments 'Adding full bibliography for 4135283--4135293.cif.'
_cod_database_code 4135288
_shelxl_version_number 2013-2
_shelx_space_group_comment
;
The symmetry employed for this shelxl refinement is uniquely defined
by the following loop, which should always be used as a source of
symmetry information in preference to the above space-group names.
They are only intended as comments.
;
_shelx_estimated_absorpt_t_max 0.988
_shelx_estimated_absorpt_t_min 0.977
_olex2_refinement_description
;
1. Fixed Uiso
 At 1.2 times of:
  All B(H) groups, All C(H) groups, All C(H,H) groups
 At 1.5 times of:
  All C(H,H,H) groups
2.a Secondary CH2 refined with riding coordinates:
 C23(H23A,H23B), C24(H24A,H24B), C25(H25A,H25B)
2.b Me refined with riding coordinates:
 C11(H11A,H11B,H11C), C21(H21A,H21B,H21C), C22(H22A,H22B,H22C), C27(H27A,H27B,
 H27C), C28(H28A,H28B,H28C)
2.c Aromatic/amide H refined with riding coordinates:
 C12(H12), C15(H15), C16(H16), C17(H17), C18(H18), C19(H19)
2.d Boron cage BH refined with riding coordinates:
 B4(H4), B5(H5), B6(H6), B3(H3), B9(H9), B10(H10), B11(H11), B7(H7), B8(H8),
 B12(H12A)
;
_olex2_submission_special_instructions 'No special instructions were received'

loop_
_space_group_symop_operation_xyz
'x, y, z'
'-x, y, -z+1/2'
'x+1/2, y+1/2, z'
'-x+1/2, y+1/2, -z+1/2'
'-x, -y, -z'
'x, -y, z-1/2'
'-x+1/2, -y+1/2, -z'
'x+1/2, -y+1/2, z-1/2'

loop_
_atom_site_label
_atom_site_type_symbol
_atom_site_fract_x
_atom_site_fract_y
_atom_site_fract_z
_atom_site_U_iso_or_equiv
_atom_site_adp_type
_atom_site_occupancy
_atom_site_site_symmetry_order
_atom_site_calc_flag
_atom_site_refinement_flags_posn
_atom_site_refinement_flags_adp
_atom_site_refinement_flags_occupancy
_atom_site_disorder_assembly
_atom_site_disorder_group
N1 N 0.11484(8) 0.3847(2) 0.20210(8) 0.0391(5) Uani 1 1 d . . . . .
O1 O 0.16493(6) 0.35487(18) 0.25987(6) 0.0426(4) Uani 1 1 d . . . . .
C1 C 0.14367(9) 0.7952(3) 0.36835(10) 0.0386(5) Uani 1 1 d . . . . .
B4 B 0.16072(12) 0.8382(4) 0.43967(12) 0.0481(7) Uani 1 1 d . . . . .
H4 H 0.1956 0.9171 0.4685 0.058 Uiso 1 1 calc R . . . .
C11 C 0.17798(11) 0.8548(3) 0.33990(12) 0.0583(7) Uani 1 1 d . . . . .
H11A H 0.1615 0.8178 0.2995 0.087 Uiso 1 1 calc R . . . .
H11B H 0.2164 0.8178 0.3621 0.087 Uiso 1 1 calc R . . . .
H11C H 0.1778 0.9671 0.3400 0.087 Uiso 1 1 calc R . . . .
C12 C 0.12399(9) 0.5224(2) 0.30362(9) 0.0361(5) Uani 1 1 d . . . . .
H12 H 0.0942 0.5365 0.2651 0.043 Uiso 1 1 calc R . . . .
C13 C 0.16553(9) 0.4286(2) 0.30815(9) 0.0345(5) Uani 1 1 d . . . . .
C14 C 0.21926(9) 0.3821(2) 0.36090(9) 0.0356(5) Uani 1 1 d . . . . .
C15 C 0.26991(10) 0.4473(3) 0.37011(10) 0.0467(6) Uani 1 1 d . . . . .
H15 H 0.2698 0.5231 0.3439 0.056 Uiso 1 1 calc R . . . .
C16 C 0.32069(11) 0.4011(3) 0.41779(11) 0.0567(7) Uani 1 1 d . . . . .
H16 H 0.3546 0.4478 0.4242 0.068 Uiso 1 1 calc R . . . .
C17 C 0.32146(11) 0.2868(3) 0.45569(11) 0.0553(7) Uani 1 1 d . . . . .
H17 H 0.3558 0.2552 0.4877 0.066 Uiso 1 1 calc R . . . .
C18 C 0.27166(11) 0.2190(3) 0.44650(11) 0.0541(7) Uani 1 1 d . . . . .
H18 H 0.2723 0.1409 0.4722 0.065 Uiso 1 1 calc R . . . .
C19 C 0.22057(10) 0.2657(3) 0.39939(10) 0.0451(6) Uani 1 1 d . . . . .
H19 H 0.1868 0.2191 0.3934 0.054 Uiso 1 1 calc R . . . .
C20 C 0.13621(11) 0.4665(3) 0.16492(11) 0.0511(7) Uani 1 1 d . . . . .
C21 C 0.18696(12) 0.3892(4) 0.16223(14) 0.0791(10) Uani 1 1 d . . . . .
H21A H 0.1973 0.4506 0.1374 0.119 Uiso 1 1 calc R . . . .
H21B H 0.1764 0.2859 0.1458 0.119 Uiso 1 1 calc R . . . .
H21C H 0.2187 0.3830 0.2018 0.119 Uiso 1 1 calc R . . . .
C22 C 0.15484(13) 0.6293(3) 0.19197(13) 0.0707(9) Uani 1 1 d . . . . .
H22A H 0.1690 0.6867 0.1695 0.106 Uiso 1 1 calc R . . . .
H22B H 0.1843 0.6199 0.2327 0.106 Uiso 1 1 calc R . . . .
H22C H 0.1229 0.6836 0.1908 0.106 Uiso 1 1 calc R . . . .
C23 C 0.08533(12) 0.4820(4) 0.10254(11) 0.0667(8) Uani 1 1 d . . . . .
H23A H 0.0584 0.5551 0.1042 0.080 Uiso 1 1 calc R . . . .
H23B H 0.0983 0.5257 0.0760 0.080 Uiso 1 1 calc R . . . .
C24 C 0.05517(14) 0.3306(4) 0.07662(12) 0.0764(9) Uani 1 1 d . . . . .
H24A H 0.0804 0.2600 0.0708 0.092 Uiso 1 1 calc R . . . .
H24B H 0.0221 0.3496 0.0381 0.092 Uiso 1 1 calc R . . . .
C25 C 0.03665(12) 0.2570(3) 0.11865(11) 0.0627(8) Uani 1 1 d . . . . .
H25A H 0.0185 0.1575 0.1022 0.075 Uiso 1 1 calc R . . . .
H25B H 0.0085 0.3240 0.1209 0.075 Uiso 1 1 calc R . . . .
C26 C 0.08559(11) 0.2302(3) 0.18190(10) 0.0475(6) Uani 1 1 d . . . . .
C27 C 0.06075(12) 0.1902(3) 0.22317(12) 0.0578(7) Uani 1 1 d . . . . .
H27A H 0.0415 0.0914 0.2117 0.087 Uiso 1 1 calc R . . . .
H27B H 0.0342 0.2700 0.2201 0.087 Uiso 1 1 calc R . . . .
H27C H 0.0909 0.1843 0.2637 0.087 Uiso 1 1 calc R . . . .
C28 C 0.12366(13) 0.0936(3) 0.18348(13) 0.0712(9) Uani 1 1 d . . . . .
H28A H 0.1013 0.0000 0.1698 0.107 Uiso 1 1 calc R . . . .
H28B H 0.1536 0.0787 0.2237 0.107 Uiso 1 1 calc R . . . .
H28C H 0.1399 0.1169 0.1579 0.107 Uiso 1 1 calc R . . . .
B5 B 0.09777(12) 0.9103(3) 0.37922(12) 0.0461(7) Uani 1 1 d . . . . .
H5 H 0.0914 1.0356 0.3683 0.055 Uiso 1 1 calc R . . . .
B6 B 0.07264(10) 0.7660(3) 0.32312(11) 0.0382(6) Uani 1 1 d . . . . .
H6 H 0.0504 0.7972 0.2754 0.046 Uiso 1 1 calc R . . . .
C2 C 0.11836(9) 0.6076(2) 0.35113(9) 0.0334(5) Uani 1 1 d . . . . .
B3 B 0.17422(11) 0.6496(3) 0.42054(11) 0.0428(7) Uani 1 1 d . . . . .
H3 H 0.2177 0.6057 0.4360 0.051 Uiso 1 1 calc R . . . .
B9 B 0.09611(12) 0.8313(4) 0.44254(12) 0.0486(7) Uani 1 1 d . . . . .
H9 H 0.0884 0.9051 0.4733 0.058 Uiso 1 1 calc R . . . .
B10 B 0.04119(12) 0.7861(3) 0.36980(12) 0.0465(7) Uani 1 1 d . . . . .
H10 H -0.0025 0.8301 0.3530 0.056 Uiso 1 1 calc R . . . .
B11 B 0.05455(11) 0.5982(3) 0.35059(12) 0.0410(6) Uani 1 1 d . . . . .
H11 H 0.0197 0.5203 0.3209 0.049 Uiso 1 1 calc R . . . .
B7 B 0.11766(12) 0.5253(3) 0.41156(11) 0.0458(7) Uani 1 1 d . . . . .
H7 H 0.1241 0.3997 0.4219 0.055 Uiso 1 1 calc R . . . .
B8 B 0.14394(13) 0.6697(4) 0.46840(12) 0.0510(7) Uani 1 1 d . . . . .
H8 H 0.1677 0.6384 0.5160 0.061 Uiso 1 1 calc R . . . .
B12 B 0.06968(13) 0.6381(4) 0.42512(13) 0.0504(7) Uani 1 1 d . . . . .
H12A H 0.0447 0.5860 0.4447 0.061 Uiso 1 1 calc R . . . .

loop_
_atom_site_aniso_label
_atom_site_aniso_U_11
_atom_site_aniso_U_22
_atom_site_aniso_U_33
_atom_site_aniso_U_23
_atom_site_aniso_U_13
_atom_site_aniso_U_12
N1 0.0456(11) 0.0412(11) 0.0309(10) 0.0034(8) 0.0185(9) 0.0081(9)
O1 0.0463(9) 0.0458(10) 0.0365(8) 0.0013(7) 0.0204(8) 0.0113(7)
C1 0.0374(13) 0.0352(13) 0.0417(13) -0.0036(10) 0.0178(11) -0.0035(10)
B4 0.0448(16) 0.0512(17) 0.0413(15) -0.0145(13) 0.0150(13) -0.0048(14)
C11 0.0592(16) 0.0548(16) 0.0733(18) -0.0078(14) 0.0418(15) -0.0152(13)
C12 0.0395(12) 0.0372(13) 0.0300(11) 0.0001(10) 0.0153(10) 0.0013(10)
C13 0.0411(13) 0.0305(11) 0.0348(12) 0.0021(10) 0.0205(10) 0.0002(10)
C14 0.0395(12) 0.0308(12) 0.0389(12) -0.0008(10) 0.0206(11) 0.0023(10)
C15 0.0455(14) 0.0508(15) 0.0449(14) 0.0089(12) 0.0225(12) -0.0009(12)
C16 0.0410(15) 0.0728(19) 0.0523(16) 0.0009(14) 0.0190(13) -0.0060(13)
C17 0.0463(15) 0.0694(19) 0.0405(14) 0.0066(13) 0.0131(12) 0.0098(14)
C18 0.0623(18) 0.0470(16) 0.0512(15) 0.0172(12) 0.0256(14) 0.0109(13)
C19 0.0446(14) 0.0370(13) 0.0509(14) 0.0060(11) 0.0207(12) 0.0004(11)
C20 0.0582(16) 0.0619(17) 0.0463(14) 0.0108(13) 0.0357(13) 0.0130(13)
C21 0.073(2) 0.109(3) 0.079(2) 0.0155(19) 0.0556(18) 0.0221(19)
C22 0.091(2) 0.0624(19) 0.076(2) 0.0154(16) 0.0538(19) -0.0063(17)
C23 0.078(2) 0.084(2) 0.0471(16) 0.0186(15) 0.0378(15) 0.0210(17)
C24 0.083(2) 0.104(3) 0.0384(15) -0.0031(17) 0.0257(15) 0.018(2)
C25 0.0656(18) 0.0665(18) 0.0470(15) -0.0139(14) 0.0197(14) 0.0027(15)
C26 0.0583(15) 0.0413(14) 0.0429(14) -0.0061(11) 0.0243(12) 0.0070(12)
C27 0.0727(18) 0.0441(15) 0.0621(17) -0.0028(13) 0.0367(15) -0.0072(13)
C28 0.094(2) 0.0502(17) 0.073(2) -0.0061(15) 0.0425(18) 0.0197(16)
B5 0.0485(17) 0.0389(15) 0.0492(16) -0.0058(13) 0.0221(14) 0.0039(13)
B6 0.0343(14) 0.0397(15) 0.0350(14) 0.0009(12) 0.0121(12) 0.0051(12)
C2 0.0342(12) 0.0326(12) 0.0310(11) 0.0003(9) 0.0137(10) -0.0003(9)
B3 0.0354(14) 0.0517(17) 0.0316(14) -0.0048(12) 0.0083(12) 0.0048(13)
B9 0.0512(17) 0.0532(18) 0.0440(16) -0.0110(14) 0.0249(14) 0.0010(14)
B10 0.0375(15) 0.0564(18) 0.0451(16) -0.0076(14) 0.0194(13) 0.0031(13)
B11 0.0365(14) 0.0472(16) 0.0413(15) -0.0057(13) 0.0202(12) -0.0072(12)
B7 0.0573(17) 0.0452(16) 0.0351(14) 0.0056(13) 0.0223(14) 0.0020(14)
B8 0.0550(18) 0.0613(19) 0.0322(14) -0.0028(14) 0.0172(14) 0.0061(15)
B12 0.0546(17) 0.0606(19) 0.0451(16) -0.0058(14) 0.0311(15) -0.0083(15)

loop_
_atom_type_symbol
_atom_type_description
_atom_type_scat_dispersion_real
_atom_type_scat_dispersion_imag
_atom_type_scat_source
C C 0.0033 0.0016 'International Tables Vol C Tables 4.2.6.8 and 6.1.1.4'
H H 0.0000 0.0000 'International Tables Vol C Tables 4.2.6.8 and 6.1.1.4'
B B 0.0013 0.0007 'International Tables Vol C Tables 4.2.6.8 and 6.1.1.4'
N N 0.0061 0.0033 'International Tables Vol C Tables 4.2.6.8 and 6.1.1.4'
O O 0.0106 0.0060 'International Tables Vol C Tables 4.2.6.8 and 6.1.1.4'

loop_
_geom_angle_atom_site_label_1
_geom_angle_atom_site_label_2
_geom_angle_atom_site_label_3
_geom_angle
_geom_angle_site_symmetry_1
_geom_angle_site_symmetry_3
_geom_angle_publ_flag
O1 N1 C20 106.00(16) . . ?
O1 N1 C26 105.56(16) . . ?
C20 N1 C26 119.42(18) . . ?
C13 O1 N1 115.66(15) . . ?
B4 C1 B5 62.71(15) . . ?
B4 C1 B6 113.50(18) . . ?
B4 C1 C2 110.45(17) . . ?
B4 C1 B3 62.69(15) . . ?
C11 C1 B4 122.1(2) . . ?
C11 C1 B5 122.5(2) . . ?
C11 C1 B6 117.61(19) . . ?
C11 C1 C2 116.83(18) . . ?
C11 C1 B3 116.45(19) . . ?
B5 C1 B6 62.32(14) . . ?
B5 C1 C2 110.88(17) . . ?
B5 C1 B3 114.05(18) . . ?
B6 C1 C2 60.94(13) . . ?
B6 C1 B3 112.41(18) . . ?
C2 C1 B3 60.20(13) . . ?
C1 B4 B5 58.86(14) . . ?
C1 B4 B3 59.40(14) . . ?
C1 B4 B9 105.78(19) . . ?
C1 B4 B8 106.04(19) . . ?
B5 B4 B3 108.25(19) . . ?
B5 B4 B9 60.21(16) . . ?
B5 B4 B8 108.7(2) . . ?
B9 B4 B3 108.3(2) . . ?
B9 B4 B8 60.55(17) . . ?
B8 B4 B3 59.84(16) . . ?
C13 C12 C2 129.3(2) . . ?
O1 C13 C14 106.25(17) . . ?
C12 C13 O1 123.17(19) . . ?
C12 C13 C14 130.58(19) . . ?
C15 C14 C13 119.69(19) . . ?
C15 C14 C19 118.7(2) . . ?
C19 C14 C13 121.4(2) . . ?
C16 C15 C14 120.6(2) . . ?
C17 C16 C15 120.2(2) . . ?
C18 C17 C16 119.9(2) . . ?
C17 C18 C19 120.4(2) . . ?
C18 C19 C14 120.2(2) . . ?
N1 C20 C21 116.1(2) . . ?
N1 C20 C22 106.37(19) . . ?
N1 C20 C23 106.3(2) . . ?
C22 C20 C21 107.9(2) . . ?
C23 C20 C21 110.9(2) . . ?
C23 C20 C22 109.1(2) . . ?
C24 C23 C20 114.0(2) . . ?
C23 C24 C25 109.6(2) . . ?
C24 C25 C26 113.7(2) . . ?
N1 C26 C25 105.8(2) . . ?
N1 C26 C27 106.78(18) . . ?
N1 C26 C28 115.6(2) . . ?
C25 C26 C28 111.3(2) . . ?
C27 C26 C25 108.9(2) . . ?
C27 C26 C28 108.3(2) . . ?
C1 B5 B4 58.44(14) . . ?
C1 B5 B6 59.05(14) . . ?
C1 B5 B9 105.28(19) . . ?
C1 B5 B10 105.57(19) . . ?
B4 B5 B9 59.99(16) . . ?
B4 B5 B10 107.8(2) . . ?
B6 B5 B4 107.38(19) . . ?
B6 B5 B9 107.9(2) . . ?
B6 B5 B10 59.96(15) . . ?
B10 B5 B9 60.08(16) . . ?
C1 B6 B5 58.63(14) . . ?
C1 B6 C2 59.82(13) . . ?
C1 B6 B10 105.49(18) . . ?
C1 B6 B11 106.24(18) . . ?
B5 B6 B10 60.27(15) . . ?
B5 B6 B11 108.60(18) . . ?
C2 B6 B5 107.07(17) . . ?
C2 B6 B10 105.58(18) . . ?
C2 B6 B11 58.25(14) . . ?
B11 B6 B10 60.08(15) . . ?
C1 C2 B6 59.24(13) . . ?
C1 C2 B3 59.95(14) . . ?
C12 C2 C1 119.16(17) . . ?
C12 C2 B6 112.07(17) . . ?
C12 C2 B3 124.39(18) . . ?
C12 C2 B11 117.64(18) . . ?
C12 C2 B7 125.85(19) . . ?
B3 C2 B6 110.76(17) . . ?
B11 C2 C1 108.56(17) . . ?
B11 C2 B6 61.75(14) . . ?
B11 C2 B3 113.10(17) . . ?
B7 C2 C1 109.25(17) . . ?
B7 C2 B6 112.63(17) . . ?
B7 C2 B3 62.38(15) . . ?
B7 C2 B11 62.76(15) . . ?
C1 B3 B4 57.91(15) . . ?
C1 B3 C2 59.85(13) . . ?
C1 B3 B7 105.94(18) . . ?
C1 B3 B8 105.01(19) . . ?
B4 B3 B7 107.93(19) . . ?
C2 B3 B4 106.37(18) . . ?
C2 B3 B7 58.27(13) . . ?
C2 B3 B8 105.69(18) . . ?
B8 B3 B4 60.00(16) . . ?
B8 B3 B7 60.14(16) . . ?
B4 B9 B5 59.80(16) . . ?
B4 B9 B10 107.58(19) . . ?
B4 B9 B8 59.82(17) . . ?
B4 B9 B12 107.6(2) . . ?
B5 B9 B10 59.95(15) . . ?
B5 B9 B8 107.83(19) . . ?
B10 B9 B8 107.8(2) . . ?
B12 B9 B5 108.01(19) . . ?
B12 B9 B10 60.09(16) . . ?
B12 B9 B8 59.86(17) . . ?
B5 B10 B9 59.97(16) . . ?
B5 B10 B12 107.9(2) . . ?
B6 B10 B5 59.76(15) . . ?
B6 B10 B9 107.62(19) . . ?
B6 B10 B11 59.97(14) . . ?
B6 B10 B12 107.75(19) . . ?
B9 B10 B12 59.89(16) . . ?
B11 B10 B5 108.10(18) . . ?
B11 B10 B9 108.2(2) . . ?
B11 B10 B12 60.23(16) . . ?
B6 B11 B10 59.96(15) . . ?
B6 B11 B7 107.87(18) . . ?
B6 B11 B12 107.62(19) . . ?
C2 B11 B6 59.99(13) . . ?
C2 B11 B10 106.84(18) . . ?
C2 B11 B7 58.59(14) . . ?
C2 B11 B12 105.54(18) . . ?
B10 B11 B7 108.13(19) . . ?
B10 B11 B12 60.07(16) . . ?
B7 B11 B12 59.75(16) . . ?
C2 B7 B3 59.35(14) . . ?
C2 B7 B11 58.65(14) . . ?
C2 B7 B8 106.2(2) . . ?
C2 B7 B12 105.96(19) . . ?
B3 B7 B11 107.37(19) . . ?
B3 B7 B8 59.75(16) . . ?
B11 B7 B8 108.1(2) . . ?
B12 B7 B3 107.6(2) . . ?
B12 B7 B11 60.21(15) . . ?
B12 B7 B8 60.06(16) . . ?
B4 B8 B9 59.63(17) . . ?
B4 B8 B7 108.03(19) . . ?
B4 B8 B12 107.3(2) . . ?
B3 B8 B4 60.16(16) . . ?
B3 B8 B9 107.8(2) . . ?
B3 B8 B7 60.10(15) . . ?
B3 B8 B12 107.67(18) . . ?
B7 B8 B9 107.7(2) . . ?
B12 B8 B9 59.70(17) . . ?
B12 B8 B7 59.80(16) . . ?
B9 B12 B10 60.02(16) . . ?
B9 B12 B11 107.9(2) . . ?
B9 B12 B8 60.43(17) . . ?
B10 B12 B11 59.70(15) . . ?
B7 B12 B9 108.6(2) . . ?
B7 B12 B10 108.07(19) . . ?
B7 B12 B11 60.05(15) . . ?
B7 B12 B8 60.13(16) . . ?
B8 B12 B10 108.2(2) . . ?
B8 B12 B11 107.99(19) . . ?

loop_
_geom_bond_atom_site_label_1
_geom_bond_atom_site_label_2
_geom_bond_distance
_geom_bond_site_symmetry_2
_geom_bond_publ_flag
N1 O1 1.463(2) . ?
N1 C20 1.494(3) . ?
N1 C26 1.496(3) . ?
O1 C13 1.376(2) . ?
C1 B4 1.689(3) . ?
C1 C11 1.505(3) . ?
C1 B5 1.697(3) . ?
C1 B6 1.704(3) . ?
C1 C2 1.715(3) . ?
C1 B3 1.716(4) . ?
B4 B5 1.762(4) . ?
B4 B3 1.772(4) . ?
B4 B9 1.765(4) . ?
B4 B8 1.769(4) . ?
C12 C13 1.330(3) . ?
C12 C2 1.482(3) . ?
C13 C14 1.477(3) . ?
C14 C15 1.377(3) . ?
C14 C19 1.386(3) . ?
C15 C16 1.378(3) . ?
C16 C17 1.367(4) . ?
C17 C18 1.366(4) . ?
C18 C19 1.378(3) . ?
C20 C21 1.541(3) . ?
C20 C22 1.527(4) . ?
C20 C23 1.525(4) . ?
C23 C24 1.502(4) . ?
C24 C25 1.516(4) . ?
C25 C26 1.531(3) . ?
C26 C27 1.528(3) . ?
C26 C28 1.537(3) . ?
B5 B6 1.760(4) . ?
B5 B9 1.769(4) . ?
B5 B10 1.769(4) . ?
B6 C2 1.734(3) . ?
B6 B10 1.763(4) . ?
B6 B11 1.764(4) . ?
C2 B3 1.721(3) . ?
C2 B11 1.702(3) . ?
C2 B7 1.701(3) . ?
B3 B7 1.772(4) . ?
B3 B8 1.766(4) . ?
B9 B10 1.771(4) . ?
B9 B8 1.782(4) . ?
B9 B12 1.769(4) . ?
B10 B11 1.766(4) . ?
B10 B12 1.772(4) . ?
B11 B7 1.772(4) . ?
B11 B12 1.775(4) . ?
B7 B8 1.773(4) . ?
B7 B12 1.767(4) . ?
B8 B12 1.772(4) . ?
